data_7200992
loop_
_publ_author_name
'Salorinne, Kirsi'
'Nissinen, Maija'

_publ_section_title
;
 Twisting of the resorcinarene core due to solvent effects upon
 crystallization
;
_journal_issue 8
_journal_name_full CrystEngComm
_journal_page_first 1572
_journal_paper_doi 10.1039/b902718a
_journal_volume 11
_journal_year 2009
_chemical_formula_sum 'C49 H66 O11'
_chemical_formula_weight 831.02
_chemical_name_systematic
;
?
;
_space_group_IT_number 2
_symmetry_cell_setting triclinic
_symmetry_space_group_name_Hall '-P 1'
_symmetry_space_group_name_H-M 'P -1'
_atom_sites_solution_hydrogens geom
_atom_sites_solution_primary direct
_atom_sites_solution_secondary difmap
_audit_creation_method SHELXL-97
_cell_angle_alpha 82.173(3)
_cell_angle_beta 78.215(4)
_cell_angle_gamma 77.500(3)
_cell_formula_units_Z 2
_cell_length_a 8.0141(6)
_cell_length_b 17.3580(10)
_cell_length_c 17.6340(11)
_cell_measurement_temperature 173(2)
_cell_volume 2333.5(3)
_computing_structure_refinement 'SHELXL-97 (Sheldrick, 1997)'
_computing_structure_solution 'SHELXS-97 (Sheldrick, 1990)'
_diffrn_ambient_temperature 173(2)
_diffrn_measured_fraction_theta_full 0.969
_diffrn_measured_fraction_theta_max 0.969
_diffrn_radiation_monochromator graphite
_diffrn_radiation_source 'fine-focus sealed tube'
_diffrn_radiation_type CuK\a
_diffrn_radiation_wavelength 1.54178
_diffrn_reflns_av_R_equivalents 0.0871
_diffrn_reflns_av_sigmaI/netI 0.0596
_diffrn_reflns_limit_h_max 9
_diffrn_reflns_limit_h_min -9
_diffrn_reflns_limit_k_max 20
_diffrn_reflns_limit_k_min -20
_diffrn_reflns_limit_l_max 20
_diffrn_reflns_limit_l_min -20
_diffrn_reflns_number 10854
_diffrn_reflns_theta_full 66.89
_diffrn_reflns_theta_max 66.89
_diffrn_reflns_theta_min 2.57
_exptl_absorpt_coefficient_mu 0.668
_exptl_absorpt_correction_T_max 0.9362
_exptl_absorpt_correction_T_min 0.9065
_exptl_absorpt_correction_type empirical
_exptl_absorpt_process_details 'DENZO (Otwinowski, Borek, Majewski & Minor, 2003)'
_exptl_crystal_colour colorless
_exptl_crystal_density_diffrn 1.183
_exptl_crystal_density_method 'not measured'
_exptl_crystal_description block
_exptl_crystal_F_000 896
_exptl_crystal_size_max 0.15
_exptl_crystal_size_mid 0.10
_exptl_crystal_size_min 0.10
_refine_diff_density_max 0.545
_refine_diff_density_min -0.329
_refine_diff_density_rms 0.095
_refine_ls_extinction_coef 0.0057(9)
_refine_ls_extinction_expression Fc^*^=kFc[1+0.001xFc^2^\l^3^/sin(2\q)]^-1/4^
_refine_ls_extinction_method SHELXL
_refine_ls_goodness_of_fit_ref 1.081
_refine_ls_hydrogen_treatment mixed
_refine_ls_matrix_type full
_refine_ls_number_parameters 562
_refine_ls_number_reflns 8036
_refine_ls_number_restraints 0
_refine_ls_restrained_S_all 1.081
_refine_ls_R_factor_all 0.1192
_refine_ls_R_factor_gt 0.1005
_refine_ls_shift/su_max 0.000
_refine_ls_shift/su_mean 0.000
_refine_ls_structure_factor_coef Fsqd
_refine_ls_weighting_details 'calc w=1/[\s^2^(Fo^2^)+(0.1573P)^2^+4.7019P] where P=(Fo^2^+2Fc^2^)/3'
_refine_ls_weighting_scheme calc
_refine_ls_wR_factor_gt 0.3032
_refine_ls_wR_factor_ref 0.3207
_reflns_number_gt 6182
_reflns_number_total 8036
_reflns_threshold_expression >2sigma(I)
_cod_data_source_file b902718a.txt
_cod_data_source_block II
_cod_original_sg_symbol_H-M P-1
_cod_database_code 7200992

loop_
_symmetry_equiv_pos_as_xyz
'x, y, z'
'-x, -y, -z'

loop_
_atom_site_label
_atom_site_type_symbol
_atom_site_fract_x
_atom_site_fract_y
_atom_site_fract_z
_atom_site_U_iso_or_equiv
_atom_site_adp_type
_atom_site_occupancy
_atom_site_symmetry_multiplicity
_atom_site_calc_flag
_atom_site_refinement_flags
_atom_site_disorder_assembly
_atom_site_disorder_group
C1 C -0.0791(5) 0.3466(2) 0.0935(2) 0.0381(9) Uani 1 1 d . . .
C2 C -0.1173(5) 0.2705(2) 0.1078(2) 0.0368(9) Uani 1 1 d . . .
H2 H -0.2243 0.2638 0.1405 0.044 Uiso 1 1 calc R . .
C3 C -0.0078(5) 0.2039(2) 0.0772(2) 0.0373(9) Uani 1 1 d . . .
C4 C 0.1506(5) 0.2148(3) 0.0320(2) 0.0408(10) Uani 1 1 d . . .
C5 C 0.1982(5) 0.2885(3) 0.0186(3) 0.0431(10) Uani 1 1 d . . .
H5 H 0.3080 0.2946 -0.0115 0.052 Uiso 1 1 calc R . .
C6 C 0.0831(5) 0.3533(3) 0.0499(3) 0.0409(10) Uani 1 1 d . . .
C7 C -0.0584(5) 0.1226(2) 0.0924(2) 0.0370(9) Uani 1 1 d . . .
H7 H 0.0057 0.0923 0.0474 0.044 Uiso 1 1 calc R . .
C8 C 0.0029(5) 0.0763(2) 0.1654(2) 0.0368(9) Uani 1 1 d . . .
C9 C -0.0919(5) 0.0905(2) 0.2392(2) 0.0365(9) Uani 1 1 d . . .
H9 H -0.1926 0.1314 0.2433 0.044 Uiso 1 1 calc R . .
C10 C -0.0472(5) 0.0480(2) 0.3073(2) 0.0367(9) Uani 1 1 d . . .
C11 C 0.1024(5) -0.0116(2) 0.2999(2) 0.0386(9) Uani 1 1 d . . .
C12 C 0.2032(5) -0.0265(2) 0.2278(3) 0.0414(10) Uani 1 1 d . . .
H12 H 0.3050 -0.0668 0.2239 0.050 Uiso 1 1 calc R . .
C13 C 0.1544(5) 0.0182(2) 0.1608(2) 0.0384(9) Uani 1 1 d . . .
C14 C -0.1553(5) 0.0671(2) 0.3868(2) 0.0380(9) Uani 1 1 d . . .
H14 H -0.1174 0.0215 0.4248 0.046 Uiso 1 1 calc R . .
C15 C -0.1160(5) 0.1405(2) 0.4134(2) 0.0382(9) Uani 1 1 d . . .
C16 C -0.2229(5) 0.2157(2) 0.4038(2) 0.0397(9) Uani 1 1 d . . .
H16 H -0.3162 0.2209 0.3766 0.048 Uiso 1 1 calc R . .
C17 C -0.1991(5) 0.2828(2) 0.4320(2) 0.0404(10) Uani 1 1 d . . .
C18 C -0.0627(6) 0.2738(3) 0.4721(3) 0.0446(10) Uani 1 1 d . . .
C19 C 0.0502(6) 0.2011(3) 0.4804(3) 0.0458(10) Uani 1 1 d . . .
H19 H 0.1440 0.1959 0.5073 0.055 Uiso 1 1 calc R . .
C20 C 0.0249(6) 0.1361(3) 0.4490(3) 0.0425(10) Uani 1 1 d . . .
C21 C -0.3151(6) 0.3641(3) 0.4176(2) 0.0420(10) Uani 1 1 d . . .
H21 H -0.3183 0.3947 0.4621 0.050 Uiso 1 1 calc R . .
C22 C -0.2337(5) 0.4098(2) 0.3442(3) 0.0402(10) Uani 1 1 d . . .
C23 C -0.2506(5) 0.3950(2) 0.2707(3) 0.0394(9) Uani 1 1 d . . .
H23 H -0.3106 0.3543 0.2675 0.047 Uiso 1 1 calc R . .
C24 C -0.1853(5) 0.4361(2) 0.2018(2) 0.0387(9) Uani 1 1 d . . .
C25 C -0.0938(5) 0.4951(3) 0.2083(3) 0.0420(10) Uani 1 1 d . . .
C26 C -0.0696(6) 0.5103(3) 0.2793(3) 0.0453(10) Uani 1 1 d . . .
H26 H -0.0069 0.5500 0.2824 0.054 Uiso 1 1 calc R . .
C27 C -0.1383(6) 0.4669(3) 0.3471(3) 0.0430(10) Uani 1 1 d . . .
C28 C -0.2102(5) 0.4189(2) 0.1227(2) 0.0391(9) Uani 1 1 d . . .
H28 H -0.1841 0.4653 0.0853 0.047 Uiso 1 1 calc R . .
C29 C -0.2518(6) 0.1271(3) 0.0946(3) 0.0430(10) Uani 1 1 d . . .
H29A H -0.3196 0.1555 0.1395 0.052 Uiso 1 1 calc R . .
H29B H -0.2849 0.1581 0.0467 0.052 Uiso 1 1 calc R . .
C30 C -0.2991(7) 0.0457(3) 0.1012(3) 0.0538(12) Uani 1 1 d . . .
H30A H -0.2263 0.0157 0.0590 0.081 Uiso 1 1 calc R . .
H30B H -0.4217 0.0520 0.0973 0.081 Uiso 1 1 calc R . .
H30C H -0.2797 0.0170 0.1514 0.081 Uiso 1 1 calc R . .
C31 C -0.3498(6) 0.0724(3) 0.3912(3) 0.0451(10) Uani 1 1 d . . .
H31A H -0.4124 0.0888 0.4427 0.054 Uiso 1 1 calc R . .
H31B H -0.3905 0.1138 0.3510 0.054 Uiso 1 1 calc R . .
C32 C -0.3953(7) -0.0048(3) 0.3795(4) 0.0615(14) Uani 1 1 d . . .
H32A H -0.3444 -0.0185 0.3265 0.092 Uiso 1 1 calc R . .
H32B H -0.5219 0.0011 0.3875 0.092 Uiso 1 1 calc R . .
H32C H -0.3490 -0.0470 0.4170 0.092 Uiso 1 1 calc R . .
C33 C -0.5033(6) 0.3594(3) 0.4167(3) 0.0478(11) Uani 1 1 d . . .
H33A H -0.5064 0.3329 0.3709 0.057 Uiso 1 1 calc R . .
H33B H -0.5476 0.3267 0.4640 0.057 Uiso 1 1 calc R . .
C34 C -0.6221(7) 0.4412(3) 0.4138(4) 0.0642(14) Uani 1 1 d . . .
H34A H -0.6156 0.4686 0.4578 0.096 Uiso 1 1 calc R . .
H34B H -0.7420 0.4351 0.4168 0.096 Uiso 1 1 calc R . .
H34C H -0.5848 0.4722 0.3649 0.096 Uiso 1 1 calc R . .
C35 C -0.3977(6) 0.4136(3) 0.1215(3) 0.0471(11) Uani 1 1 d . . .
H35A H -0.4762 0.4630 0.1383 0.057 Uiso 1 1 calc R . .
H35B H -0.4303 0.3691 0.1590 0.057 Uiso 1 1 calc R . .
C36 C -0.4226(8) 0.4009(4) 0.0405(4) 0.0717(16) Uani 1 1 d . . .
H36A H -0.3827 0.4428 0.0025 0.108 Uiso 1 1 calc R . .
H36B H -0.5460 0.4028 0.0411 0.108 Uiso 1 1 calc R . .
H36C H -0.3551 0.3492 0.0260 0.108 Uiso 1 1 calc R . .
C37 C 0.4115(6) 0.1575(3) -0.0538(3) 0.0576(13) Uani 1 1 d . . .
H37A H 0.3800 0.1960 -0.0971 0.086 Uiso 1 1 calc R . .
H37B H 0.4695 0.1065 -0.0735 0.086 Uiso 1 1 calc R . .
H37C H 0.4903 0.1769 -0.0284 0.086 Uiso 1 1 calc R . .
C38 C 0.2743(6) -0.1238(3) 0.3640(3) 0.0492(11) Uani 1 1 d . . .
H38A H 0.2486 -0.1579 0.3297 0.074 Uiso 1 1 calc R . .
H38B H 0.2750 -0.1519 0.4161 0.074 Uiso 1 1 calc R . .
H38C H 0.3883 -0.1101 0.3431 0.074 Uiso 1 1 calc R . .
C39 C 0.0614(8) 0.3295(3) 0.5603(3) 0.0600(13) Uani 1 1 d . . .
H39A H 0.0250 0.2897 0.6019 0.090 Uiso 1 1 calc R . .
H39B H 0.0497 0.3798 0.5820 0.090 Uiso 1 1 calc R . .
H39C H 0.1829 0.3112 0.5365 0.090 Uiso 1 1 calc R . .
C40 C 0.0439(8) 0.6020(3) 0.1429(3) 0.0651(15) Uani 1 1 d . . .
H40A H -0.0390 0.6385 0.1769 0.098 Uiso 1 1 calc R . .
H40B H 0.0694 0.6292 0.0906 0.098 Uiso 1 1 calc R . .
H40C H 0.1516 0.5844 0.1639 0.098 Uiso 1 1 calc R . .
O4 O 0.2579(4) 0.14758(18) 0.00138(18) 0.0479(8) Uani 1 1 d . . .
O6 O 0.1394(4) 0.42457(19) 0.0324(2) 0.0501(8) Uani 1 1 d . . .
H6 H 0.059(7) 0.463(3) 0.061(3) 0.060 Uiso 1 1 d . . .
O11 O 0.1440(4) -0.05289(18) 0.36861(18) 0.0474(8) Uani 1 1 d . . .
O13 O 0.2624(4) 0.0002(2) 0.09180(19) 0.0493(8) Uani 1 1 d . . .
H13 H 0.261(7) 0.041(4) 0.063(3) 0.059 Uiso 1 1 d . . .
O18 O -0.0454(5) 0.34054(19) 0.5027(2) 0.0558(9) Uani 1 1 d . . .
O20 O 0.1460(4) 0.0676(2) 0.4582(2) 0.0499(8) Uani 1 1 d . . .
H20 H 0.139(7) 0.025(3) 0.429(3) 0.060 Uiso 1 1 d . . .
O25 O -0.0290(4) 0.53509(19) 0.13899(18) 0.0507(8) Uani 1 1 d . . .
O27 O -0.1075(5) 0.4861(2) 0.4155(2) 0.0543(9) Uani 1 1 d . . .
H27 H -0.096(7) 0.436(4) 0.447(3) 0.065 Uiso 1 1 d . . .
C50 C 0.3549(6) 0.2417(3) 0.2541(3) 0.0479(11) Uani 1 1 d . . .
C51 C 0.2185(8) 0.3150(5) 0.2617(5) 0.099(2) Uani 1 1 d . . .
H51A H 0.2711 0.3594 0.2676 0.149 Uiso 1 1 calc R . .
H51B H 0.1293 0.3070 0.3076 0.149 Uiso 1 1 calc R . .
H51C H 0.1653 0.3270 0.2151 0.149 Uiso 1 1 calc R . .
C52 C 0.3022(10) 0.1674(5) 0.2435(4) 0.093(2) Uani 1 1 d . . .
H52A H 0.4041 0.1242 0.2392 0.139 Uiso 1 1 calc R . .
H52B H 0.2528 0.1749 0.1960 0.139 Uiso 1 1 calc R . .
H52C H 0.2151 0.1541 0.2883 0.139 Uiso 1 1 calc R . .
O50 O 0.5036(4) 0.2428(2) 0.2559(2) 0.0538(9) Uani 1 1 d . . .
C70 C 0.0410(7) 0.7982(3) 0.2096(3) 0.0592(13) Uani 1 1 d . . .
C71 C 0.0921(12) 0.8110(5) 0.1249(4) 0.096(2) Uani 1 1 d . . .
H71A H 0.1986 0.7730 0.1077 0.144 Uiso 1 1 calc R . .
H71B H 0.1129 0.8651 0.1105 0.144 Uiso 1 1 calc R . .
H71C H -0.0011 0.8035 0.1000 0.144 Uiso 1 1 calc R . .
C72 C -0.1166(8) 0.8500(4) 0.2484(5) 0.085(2) Uani 1 1 d . . .
H72A H -0.1335 0.8352 0.3047 0.127 Uiso 1 1 calc R . .
H72B H -0.2180 0.8438 0.2285 0.127 Uiso 1 1 calc R . .
H72C H -0.1026 0.9054 0.2377 0.127 Uiso 1 1 calc R . .
O70 O 0.1246(7) 0.7468(3) 0.2484(3) 0.0925(15) Uani 1 1 d . . .
C60 C 0.5427(9) 0.6783(4) 0.2689(5) 0.0825(19) Uani 1 1 d . . .
C61 C 0.5031(10) 0.6248(5) 0.2207(5) 0.097(2) Uani 1 1 d . . .
H61A H 0.5454 0.6402 0.1657 0.146 Uiso 1 1 calc R . .
H61B H 0.3771 0.6280 0.2293 0.146 Uiso 1 1 calc R . .
H61C H 0.5602 0.5703 0.2347 0.146 Uiso 1 1 calc R . .
C62 C 0.4925(11) 0.6644(5) 0.3539(5) 0.098(2) Uani 1 1 d . . .
H62A H 0.5277 0.7039 0.3788 0.147 Uiso 1 1 calc R . .
H62B H 0.5501 0.6112 0.3717 0.147 Uiso 1 1 calc R . .
H62C H 0.3662 0.6688 0.3678 0.147 Uiso 1 1 calc R . .
O60 O 0.6101(11) 0.7331(4) 0.2395(4) 0.145(3) Uani 1 1 d . . .

loop_
_atom_site_aniso_label
_atom_site_aniso_U_11
_atom_site_aniso_U_22
_atom_site_aniso_U_33
_atom_site_aniso_U_23
_atom_site_aniso_U_13
_atom_site_aniso_U_12
C1 0.040(2) 0.037(2) 0.037(2) -0.0021(17) -0.0092(17) -0.0050(17)
C2 0.037(2) 0.036(2) 0.037(2) -0.0032(17) -0.0063(16) -0.0060(16)
C3 0.039(2) 0.035(2) 0.038(2) -0.0050(17) -0.0072(17) -0.0061(17)
C4 0.040(2) 0.042(2) 0.038(2) -0.0075(18) -0.0050(17) -0.0035(18)
C5 0.036(2) 0.044(2) 0.045(2) 0.0012(19) -0.0020(18) -0.0070(18)
C6 0.042(2) 0.039(2) 0.042(2) -0.0010(18) -0.0079(18) -0.0095(18)
C7 0.045(2) 0.033(2) 0.032(2) -0.0048(16) -0.0050(17) -0.0072(17)
C8 0.038(2) 0.037(2) 0.037(2) -0.0048(17) -0.0080(17) -0.0095(17)
C9 0.036(2) 0.031(2) 0.041(2) -0.0058(17) -0.0044(17) -0.0054(16)
C10 0.037(2) 0.035(2) 0.037(2) -0.0018(17) -0.0052(16) -0.0077(16)
C11 0.042(2) 0.036(2) 0.037(2) -0.0021(17) -0.0092(17) -0.0067(17)
C12 0.041(2) 0.034(2) 0.046(2) -0.0035(18) -0.0071(18) -0.0002(17)
C13 0.038(2) 0.038(2) 0.038(2) -0.0062(17) -0.0018(17) -0.0072(17)
C14 0.046(2) 0.032(2) 0.033(2) -0.0021(16) -0.0038(17) -0.0056(17)
C15 0.043(2) 0.033(2) 0.035(2) -0.0033(17) -0.0014(17) -0.0058(17)
C16 0.042(2) 0.037(2) 0.038(2) -0.0040(17) -0.0023(17) -0.0074(17)
C17 0.044(2) 0.037(2) 0.037(2) -0.0041(17) 0.0003(17) -0.0082(18)
C18 0.055(3) 0.040(2) 0.041(2) -0.0057(19) -0.0061(19) -0.015(2)
C19 0.052(3) 0.043(2) 0.043(2) -0.0013(19) -0.013(2) -0.010(2)
C20 0.044(2) 0.038(2) 0.042(2) -0.0009(18) -0.0054(18) -0.0051(18)
C21 0.051(2) 0.036(2) 0.036(2) -0.0073(18) 0.0006(18) -0.0065(18)
C22 0.040(2) 0.033(2) 0.042(2) -0.0026(18) 0.0004(18) -0.0040(17)
C23 0.036(2) 0.035(2) 0.044(2) -0.0060(18) -0.0027(17) -0.0050(16)
C24 0.038(2) 0.034(2) 0.042(2) -0.0030(17) -0.0067(17) -0.0032(16)
C25 0.043(2) 0.035(2) 0.045(2) -0.0009(18) -0.0043(18) -0.0075(17)
C26 0.046(2) 0.040(2) 0.050(3) -0.008(2) -0.0047(19) -0.0119(19)
C27 0.047(2) 0.036(2) 0.045(2) -0.0070(18) -0.0054(19) -0.0046(18)
C28 0.046(2) 0.033(2) 0.037(2) -0.0010(17) -0.0057(17) -0.0064(17)
C29 0.046(2) 0.044(2) 0.042(2) -0.0010(19) -0.0131(18) -0.0105(19)
C30 0.059(3) 0.051(3) 0.058(3) -0.011(2) -0.013(2) -0.020(2)
C31 0.047(2) 0.039(2) 0.047(3) -0.0061(19) 0.0004(19) -0.0091(18)
C32 0.051(3) 0.053(3) 0.081(4) -0.014(3) -0.001(3) -0.016(2)
C33 0.046(2) 0.043(2) 0.048(3) -0.005(2) 0.0022(19) -0.0039(19)
C34 0.051(3) 0.053(3) 0.078(4) -0.012(3) 0.003(3) 0.002(2)
C35 0.041(2) 0.043(2) 0.055(3) -0.007(2) -0.011(2) -0.0013(19)
C36 0.057(3) 0.075(4) 0.087(4) -0.007(3) -0.028(3) -0.009(3)
C37 0.041(2) 0.061(3) 0.060(3) -0.010(2) 0.009(2) -0.001(2)
C38 0.052(3) 0.041(2) 0.050(3) -0.001(2) -0.011(2) 0.002(2)
C39 0.078(3) 0.058(3) 0.053(3) -0.009(2) -0.019(3) -0.023(3)
C40 0.082(4) 0.064(3) 0.057(3) 0.003(3) -0.008(3) -0.042(3)
O4 0.0445(16) 0.0420(17) 0.0489(18) -0.0061(14) 0.0055(13) -0.0024(13)
O6 0.0493(18) 0.0400(17) 0.057(2) 0.0021(15) 0.0013(15) -0.0135(14)
O11 0.0530(18) 0.0414(17) 0.0403(17) -0.0010(13) -0.0088(13) 0.0054(13)
O13 0.0517(18) 0.0455(18) 0.0416(18) -0.0083(14) 0.0015(14) 0.0033(14)
O18 0.076(2) 0.0437(18) 0.055(2) -0.0095(15) -0.0212(17) -0.0150(16)
O20 0.0521(18) 0.0428(18) 0.0534(19) -0.0042(15) -0.0156(15) -0.0007(14)
O25 0.063(2) 0.0473(18) 0.0443(18) 0.0007(14) -0.0050(14) -0.0243(15)
O27 0.074(2) 0.0499(19) 0.0431(18) -0.0098(15) -0.0083(16) -0.0211(17)
C50 0.040(2) 0.065(3) 0.037(2) -0.003(2) -0.0033(18) -0.012(2)
C51 0.056(4) 0.121(6) 0.101(6) -0.011(5) -0.010(3) 0.020(4)
C52 0.089(5) 0.115(6) 0.092(5) -0.020(4) -0.004(4) -0.063(4)
O50 0.0445(18) 0.0508(19) 0.067(2) -0.0068(16) -0.0110(15) -0.0088(14)
C70 0.063(3) 0.051(3) 0.065(3) -0.005(3) -0.016(3) -0.012(2)
C71 0.148(7) 0.087(5) 0.062(4) -0.004(4) -0.017(4) -0.045(5)
C72 0.068(4) 0.063(4) 0.119(6) -0.004(4) -0.008(4) -0.013(3)
O70 0.106(3) 0.079(3) 0.080(3) 0.000(2) -0.025(3) 0.015(3)
C60 0.075(4) 0.066(4) 0.102(5) 0.004(4) -0.013(4) -0.014(3)
C61 0.092(5) 0.078(5) 0.121(7) -0.021(4) -0.036(4) 0.007(4)
C62 0.116(6) 0.076(5) 0.086(5) 0.008(4) -0.014(4) 0.002(4)
O60 0.200(7) 0.128(5) 0.122(5) 0.015(4) -0.014(5) -0.098(5)

loop_
_atom_type_symbol
_atom_type_description
_atom_type_scat_dispersion_real
_atom_type_scat_dispersion_imag
_atom_type_scat_source
C C 0.0181 0.0091 'International Tables Vol C Tables 4.2.6.8 and 6.1.1.4'
H H 0.0000 0.0000 'International Tables Vol C Tables 4.2.6.8 and 6.1.1.4'
O O 0.0492 0.0322 'International Tables Vol C Tables 4.2.6.8 and 6.1.1.4'

loop_
_geom_angle_atom_site_label_1
_geom_angle_atom_site_label_2
_geom_angle_atom_site_label_3
_geom_angle
_geom_angle_site_symmetry_1
_geom_angle_site_symmetry_3
_geom_angle_publ_flag
C6 C1 C2 116.6(4) . . ?
C6 C1 C28 121.6(4) . . ?
C2 C1 C28 121.8(4) . . ?
C3 C2 C1 123.9(4) . . ?
C2 C3 C4 116.9(4) . . ?
C2 C3 C7 121.8(4) . . ?
C4 C3 C7 121.3(4) . . ?
C5 C4 C3 121.6(4) . . ?
C5 C4 O4 122.4(4) . . ?
C3 C4 O4 116.0(4) . . ?
C6 C5 C4 119.2(4) . . ?
O6 C6 C1 122.8(4) . . ?
O6 C6 C5 115.3(4) . . ?
C1 C6 C5 121.8(4) . . ?
C3 C7 C29 112.8(3) . . ?
C3 C7 C8 111.2(3) . . ?
C29 C7 C8 112.3(3) . . ?
C9 C8 C13 117.4(4) . . ?
C9 C8 C7 120.9(4) . . ?
C13 C8 C7 121.7(4) . . ?
C8 C9 C10 123.5(4) . . ?
C9 C10 C11 117.2(4) . . ?
C9 C10 C14 121.1(4) . . ?
C11 C10 C14 121.7(4) . . ?
C12 C11 O11 122.7(4) . . ?
C12 C11 C10 121.3(4) . . ?
O11 C11 C10 116.0(4) . . ?
C11 C12 C13 119.6(4) . . ?
O13 C13 C8 123.2(4) . . ?
O13 C13 C12 115.9(4) . . ?
C8 C13 C12 120.9(4) . . ?
C10 C14 C31 113.3(3) . . ?
C10 C14 C15 111.6(3) . . ?
C31 C14 C15 112.3(3) . . ?
C20 C15 C16 116.7(4) . . ?
C20 C15 C14 121.7(4) . . ?
C16 C15 C14 121.6(4) . . ?
C17 C16 C15 123.4(4) . . ?
C18 C17 C16 117.3(4) . . ?
C18 C17 C21 121.2(4) . . ?
C16 C17 C21 121.5(4) . . ?
O18 C18 C17 116.5(4) . . ?
O18 C18 C19 122.4(4) . . ?
C17 C18 C19 121.0(4) . . ?
C20 C19 C18 119.6(4) . . ?
O20 C20 C15 123.2(4) . . ?
O20 C20 C19 115.2(4) . . ?
C15 C20 C19 121.6(4) . . ?
C22 C21 C33 112.4(4) . . ?
C22 C21 C17 110.4(3) . . ?
C33 C21 C17 113.3(4) . . ?
C27 C22 C23 116.9(4) . . ?
C27 C22 C21 122.1(4) . . ?
C23 C22 C21 120.9(4) . . ?
C24 C23 C22 124.0(4) . . ?
C23 C24 C25 116.7(4) . . ?
C23 C24 C28 122.1(4) . . ?
C25 C24 C28 121.2(4) . . ?
C26 C25 O25 122.8(4) . . ?
C26 C25 C24 121.5(4) . . ?
O25 C25 C24 115.8(4) . . ?
C25 C26 C27 119.5(4) . . ?
O27 C27 C22 123.1(4) . . ?
O27 C27 C26 115.5(4) . . ?
C22 C27 C26 121.3(4) . . ?
C24 C28 C1 111.5(3) . . ?
C24 C28 C35 112.8(3) . . ?
C1 C28 C35 112.7(3) . . ?
C30 C29 C7 112.8(4) . . ?
C32 C31 C14 113.4(4) . . ?
C34 C33 C21 112.4(4) . . ?
C28 C35 C36 112.1(4) . . ?
C4 O4 C37 118.1(4) . . ?
C11 O11 C38 118.3(3) . . ?
C18 O18 C39 117.8(4) . . ?
C25 O25 C40 117.8(4) . . ?
O50 C50 C52 121.1(5) . . ?
O50 C50 C51 120.9(5) . . ?
C52 C50 C51 118.1(6) . . ?
O70 C70 C71 121.8(6) . . ?
O70 C70 C72 119.6(6) . . ?
C71 C70 C72 118.6(6) . . ?
O60 C60 C61 120.5(8) . . ?
O60 C60 C62 121.3(8) . . ?
C61 C60 C62 118.1(7) . . ?

loop_
_geom_bond_atom_site_label_1
_geom_bond_atom_site_label_2
_geom_bond_distance
_geom_bond_site_symmetry_2
_geom_bond_publ_flag
C1 C6 1.388(6) . ?
C1 C2 1.398(6) . ?
C1 C28 1.526(6) . ?
C2 C3 1.391(6) . ?
C3 C4 1.390(6) . ?
C3 C7 1.525(6) . ?
C4 C5 1.390(6) . ?
C4 O4 1.392(5) . ?
C5 C6 1.389(6) . ?
C6 O6 1.383(5) . ?
C7 C29 1.528(6) . ?
C7 C8 1.534(6) . ?
C8 C9 1.390(6) . ?
C8 C13 1.396(6) . ?
C9 C10 1.392(6) . ?
C10 C11 1.400(6) . ?
C10 C14 1.527(6) . ?
C11 C12 1.383(6) . ?
C11 O11 1.385(5) . ?
C12 C13 1.400(6) . ?
C13 O13 1.372(5) . ?
C14 C31 1.528(6) . ?
C14 C15 1.530(6) . ?
C15 C20 1.384(6) . ?
C15 C16 1.407(6) . ?
C16 C17 1.391(6) . ?
C17 C18 1.390(6) . ?
C17 C21 1.533(6) . ?
C18 O18 1.386(5) . ?
C18 C19 1.394(6) . ?
C19 C20 1.391(6) . ?
C20 O20 1.376(5) . ?
C21 C22 1.526(6) . ?
C21 C33 1.531(6) . ?
C22 C27 1.388(6) . ?
C22 C23 1.394(6) . ?
C23 C24 1.387(6) . ?
C24 C25 1.410(6) . ?
C24 C28 1.526(6) . ?
C25 C26 1.373(7) . ?
C25 O25 1.383(5) . ?
C26 C27 1.402(6) . ?
C27 O27 1.377(6) . ?
C28 C35 1.530(6) . ?
C29 C30 1.525(6) . ?
C31 C32 1.512(6) . ?
C33 C34 1.529(7) . ?
C35 C36 1.533(8) . ?
C37 O4 1.432(5) . ?
C38 O11 1.431(5) . ?
C39 O18 1.426(6) . ?
C40 O25 1.424(6) . ?
C50 O50 1.203(5) . ?
C50 C52 1.487(8) . ?
C50 C51 1.489(8) . ?
C70 O70 1.213(7) . ?
C70 C71 1.465(9) . ?
C70 C72 1.482(9) . ?
C60 O60 1.201(8) . ?
C60 C61 1.463(11) . ?
C60 C62 1.471(10) . ?

loop_
_geom_hbond_atom_site_label_D
_geom_hbond_atom_site_label_H
_geom_hbond_atom_site_label_A
_geom_hbond_distance_DH
_geom_hbond_distance_HA
_geom_hbond_distance_DA
_geom_hbond_angle_DHA
_geom_hbond_site_symmetry_A
O6 H6 O25 0.94(6) 1.91(6) 2.803(5) 158(5) .
O13 H13 O4 0.81(6) 2.01(6) 2.821(5) 174(6) .
O20 H20 O11 0.98(6) 1.82(6) 2.793(5) 175(5) .
O27 H27 O18 0.96(6) 1.82(6) 2.775(5) 173(5) .

loop_
_geom_torsion_atom_site_label_1
_geom_torsion_atom_site_label_2
_geom_torsion_atom_site_label_3
_geom_torsion_atom_site_label_4
_geom_torsion
_geom_torsion_site_symmetry_1
_geom_torsion_site_symmetry_2
_geom_torsion_site_symmetry_3
_geom_torsion_site_symmetry_4
_geom_torsion_publ_flag
C6 C1 C2 C3 -4.2(6) . . . . ?
C28 C1 C2 C3 174.6(4) . . . . ?
C1 C2 C3 C4 2.3(6) . . . . ?
C1 C2 C3 C7 -177.8(4) . . . . ?
C2 C3 C4 C5 0.6(6) . . . . ?
C7 C3 C4 C5 -179.3(4) . . . . ?
C2 C3 C4 O4 -179.5(4) . . . . ?
C7 C3 C4 O4 0.5(6) . . . . ?
C3 C4 C5 C6 -1.3(7) . . . . ?
O4 C4 C5 C6 178.8(4) . . . . ?
C2 C1 C6 O6 -178.9(4) . . . . ?
C28 C1 C6 O6 2.3(7) . . . . ?
C2 C1 C6 C5 3.3(6) . . . . ?
C28 C1 C6 C5 -175.5(4) . . . . ?
C4 C5 C6 O6 -178.7(4) . . . . ?
C4 C5 C6 C1 -0.7(7) . . . . ?
C2 C3 C7 C29 36.6(5) . . . . ?
C4 C3 C7 C29 -143.5(4) . . . . ?
C2 C3 C7 C8 -90.5(5) . . . . ?
C4 C3 C7 C8 89.4(5) . . . . ?
C3 C7 C8 C9 81.0(5) . . . . ?
C29 C7 C8 C9 -46.4(5) . . . . ?
C3 C7 C8 C13 -99.3(4) . . . . ?
C29 C7 C8 C13 133.3(4) . . . . ?
C13 C8 C9 C10 -2.6(6) . . . . ?
C7 C8 C9 C10 177.1(4) . . . . ?
C8 C9 C10 C11 0.4(6) . . . . ?
C8 C9 C10 C14 179.3(4) . . . . ?
C9 C10 C11 C12 1.3(6) . . . . ?
C14 C10 C11 C12 -177.5(4) . . . . ?
C9 C10 C11 O11 179.9(3) . . . . ?
C14 C10 C11 O11 1.0(6) . . . . ?
O11 C11 C12 C13 -179.2(4) . . . . ?
C10 C11 C12 C13 -0.7(6) . . . . ?
C9 C8 C13 O13 -177.9(4) . . . . ?
C7 C8 C13 O13 2.4(6) . . . . ?
C9 C8 C13 C12 3.2(6) . . . . ?
C7 C8 C13 C12 -176.5(4) . . . . ?
C11 C12 C13 O13 179.4(4) . . . . ?
C11 C12 C13 C8 -1.7(6) . . . . ?
C9 C10 C14 C31 49.7(5) . . . . ?
C11 C10 C14 C31 -131.5(4) . . . . ?
C9 C10 C14 C15 -78.2(5) . . . . ?
C11 C10 C14 C15 100.7(4) . . . . ?
C10 C14 C15 C20 -82.8(5) . . . . ?
C31 C14 C15 C20 148.8(4) . . . . ?
C10 C14 C15 C16 98.2(4) . . . . ?
C31 C14 C15 C16 -30.2(5) . . . . ?
C20 C15 C16 C17 -3.9(6) . . . . ?
C14 C15 C16 C17 175.2(4) . . . . ?
C15 C16 C17 C18 -0.5(6) . . . . ?
C15 C16 C17 C21 177.8(4) . . . . ?
C16 C17 C18 O18 -177.4(4) . . . . ?
C21 C17 C18 O18 4.4(6) . . . . ?
C16 C17 C18 C19 2.9(6) . . . . ?
C21 C17 C18 C19 -175.3(4) . . . . ?
O18 C18 C19 C20 179.4(4) . . . . ?
C17 C18 C19 C20 -0.9(7) . . . . ?
C16 C15 C20 O20 -176.2(4) . . . . ?
C14 C15 C20 O20 4.8(6) . . . . ?
C16 C15 C20 C19 5.9(6) . . . . ?
C14 C15 C20 C19 -173.1(4) . . . . ?
C18 C19 C20 O20 178.2(4) . . . . ?
C18 C19 C20 C15 -3.7(7) . . . . ?
C18 C17 C21 C22 85.5(5) . . . . ?
C16 C17 C21 C22 -92.6(5) . . . . ?
C18 C17 C21 C33 -147.3(4) . . . . ?
C16 C17 C21 C33 34.5(5) . . . . ?
C33 C21 C22 C27 134.2(4) . . . . ?
C17 C21 C22 C27 -98.2(5) . . . . ?
C33 C21 C22 C23 -46.5(5) . . . . ?
C17 C21 C22 C23 81.1(5) . . . . ?
C27 C22 C23 C24 -3.0(6) . . . . ?
C21 C22 C23 C24 177.7(4) . . . . ?
C22 C23 C24 C25 1.3(6) . . . . ?
C22 C23 C24 C28 -178.8(4) . . . . ?
C23 C24 C25 C26 0.5(6) . . . . ?
C28 C24 C25 C26 -179.4(4) . . . . ?
C23 C24 C25 O25 179.7(4) . . . . ?
C28 C24 C25 O25 -0.2(6) . . . . ?
O25 C25 C26 C27 -179.6(4) . . . . ?
C24 C25 C26 C27 -0.5(7) . . . . ?
C23 C22 C27 O27 -178.4(4) . . . . ?
C21 C22 C27 O27 1.0(7) . . . . ?
C23 C22 C27 C26 3.0(6) . . . . ?
C21 C22 C27 C26 -177.7(4) . . . . ?
C25 C26 C27 O27 179.9(4) . . . . ?
C25 C26 C27 C22 -1.4(7) . . . . ?
C23 C24 C28 C1 -80.7(5) . . . . ?
C25 C24 C28 C1 99.2(4) . . . . ?
C23 C24 C28 C35 47.3(5) . . . . ?
C25 C24 C28 C35 -132.8(4) . . . . ?
C6 C1 C28 C24 -88.4(5) . . . . ?
C2 C1 C28 C24 92.9(5) . . . . ?
C6 C1 C28 C35 143.6(4) . . . . ?
C2 C1 C28 C35 -35.2(5) . . . . ?
C3 C7 C29 C30 173.9(4) . . . . ?
C8 C7 C29 C30 -59.5(5) . . . . ?
C10 C14 C31 C32 62.9(5) . . . . ?
C15 C14 C31 C32 -169.6(4) . . . . ?
C22 C21 C33 C34 -62.0(5) . . . . ?
C17 C21 C33 C34 171.9(4) . . . . ?
C24 C28 C35 C36 176.7(4) . . . . ?
C1 C28 C35 C36 -55.9(5) . . . . ?
C5 C4 O4 C37 -8.3(6) . . . . ?
C3 C4 O4 C37 171.8(4) . . . . ?
C12 C11 O11 C38 -13.3(6) . . . . ?
C10 C11 O11 C38 168.1(4) . . . . ?
C17 C18 O18 C39 164.0(4) . . . . ?
C19 C18 O18 C39 -16.3(6) . . . . ?
C26 C25 O25 C40 -9.1(7) . . . . ?
C24 C25 O25 C40 171.8(4) . . . . ?
